data_2227495
loop_
_publ_author_name
'Loh, Wan-Sin'
'Quah, Ching Kheng'
'Hemamalini, Madhukar'
'Fun, Hoong-Kun'

_publ_section_title
;
 Quinoline-2-carbonitrile
;
_journal_coeditor_code HB5597
_journal_issue 9
_journal_name_full 'Acta Crystallographica Section E'
_journal_page_first o2396
_journal_paper_doi 10.1107/S1600536810033118
_journal_volume 66
_journal_year 2010
_chemical_formula_iupac 'C10 H6 N2'
_chemical_formula_moiety 'C10 H6 N2'
_chemical_formula_sum 'C10 H6 N2'
_chemical_formula_weight 154.17
_chemical_name_systematic
;
Quinoline-2-carbonitrile
;
_space_group_IT_number 19
_symmetry_cell_setting orthorhombic
_symmetry_space_group_name_Hall 'P 2ac 2ab'
_symmetry_space_group_name_H-M 'P 21 21 21'
_atom_sites_solution_hydrogens geom
_atom_sites_solution_primary direct
_atom_sites_solution_secondary difmap
_audit_creation_method SHELXL-97
_cell_angle_alpha 90.00
_cell_angle_beta 90.00
_cell_angle_gamma 90.00
_cell_formula_units_Z 4
_cell_length_a 3.8497(2)
_cell_length_b 9.9559(4)
_cell_length_c 19.9639(13)
_cell_measurement_reflns_used 930
_cell_measurement_temperature 100.00(10)
_cell_measurement_theta_max 27.42
_cell_measurement_theta_min 3.68
_cell_volume 765.16(7)
_computing_cell_refinement 'SAINT (Bruker, 2009)'
_computing_data_collection 'APEX2 (Bruker, 2009)'
_computing_data_reduction 'SAINT (Bruker, 2009)'
_computing_molecular_graphics 'SHELXTL (Sheldrick, 2008)'
_computing_publication_material
;
SHELXTL (Sheldrick, 2008) and PLATON (Spek, 2009)
;
_computing_structure_refinement 'SHELXTL (Sheldrick, 2008)'
_computing_structure_solution 'SHELXTL (Sheldrick, 2008)'
_diffrn_ambient_temperature 100.00(10)
_diffrn_measured_fraction_theta_full 0.996
_diffrn_measured_fraction_theta_max 0.996
_diffrn_measurement_device_type 'Bruker SMART APEXII CCD'
_diffrn_measurement_method '\f and \w scans'
_diffrn_radiation_monochromator graphite
_diffrn_radiation_source 'fine-focus sealed tube'
_diffrn_radiation_type MoK\a
_diffrn_radiation_wavelength 0.71073
_diffrn_reflns_av_R_equivalents 0.0586
_diffrn_reflns_av_sigmaI/netI 0.0544
_diffrn_reflns_limit_h_max 4
_diffrn_reflns_limit_h_min -4
_diffrn_reflns_limit_k_max 12
_diffrn_reflns_limit_k_min -12
_diffrn_reflns_limit_l_max 21
_diffrn_reflns_limit_l_min -25
_diffrn_reflns_number 4086
_diffrn_reflns_theta_full 27.50
_diffrn_reflns_theta_max 27.50
_diffrn_reflns_theta_min 3.68
_diffrn_standards_number 0
_exptl_absorpt_coefficient_mu 0.083
_exptl_absorpt_correction_T_max 0.997
_exptl_absorpt_correction_T_min 0.971
_exptl_absorpt_correction_type multi-scan
_exptl_absorpt_process_details '(<i>SADABS</i>; Bruker, 2009)'
_exptl_crystal_colour colourless
_exptl_crystal_density_diffrn 1.338
_exptl_crystal_density_method 'not measured'
_exptl_crystal_description plate
_exptl_crystal_F_000 320
_exptl_crystal_size_max 0.36
_exptl_crystal_size_mid 0.18
_exptl_crystal_size_min 0.03
_refine_diff_density_max 0.305
_refine_diff_density_min -0.236
_refine_ls_extinction_method none
_refine_ls_goodness_of_fit_ref 1.091
_refine_ls_hydrogen_treatment constr
_refine_ls_matrix_type full
_refine_ls_number_parameters 109
_refine_ls_number_reflns 1056
_refine_ls_number_restraints 0
_refine_ls_restrained_S_all 1.091
_refine_ls_R_factor_all 0.0759
_refine_ls_R_factor_gt 0.0557
_refine_ls_shift/su_max_lt 0.001
_refine_ls_shift/su_mean 0.000
_refine_ls_structure_factor_coef Fsqd
_refine_ls_weighting_details 'calc w=1/[\s^2^(Fo^2^)+(0.0827P)^2^] where P=(Fo^2^+2Fc^2^)/3'
_refine_ls_weighting_scheme calc
_refine_ls_wR_factor_gt 0.1309
_refine_ls_wR_factor_ref 0.1406
_reflns_number_gt 838
_reflns_number_total 1056
_reflns_threshold_expression I>2\s(I)
_cod_data_source_file hb5597.cif
_cod_data_source_block I
_cod_database_code 2227495
_cod_database_fobs_code 2227495

loop_
_symmetry_equiv_pos_as_xyz
'x, y, z'
'-x+1/2, -y, z+1/2'
'-x, y+1/2, -z+1/2'
'x+1/2, -y+1/2, -z'

loop_
_atom_site_type_symbol
_atom_site_label
_atom_site_fract_x
_atom_site_fract_y
_atom_site_fract_z
_atom_site_U_iso_or_equiv
_atom_site_adp_type
_atom_site_calc_flag
_atom_site_refinement_flags
_atom_site_occupancy
_atom_site_disorder_assembly
_atom_site_disorder_group
N N1 0.7386(8) 0.5083(2) 0.20498(14) 0.0185(6) Uani d . 1 . .
N N2 0.3930(9) 0.4374(2) 0.35822(16) 0.0296(7) Uani d . 1 . .
C C1 0.7983(9) 0.2683(3) 0.22614(16) 0.0193(7) Uani d . 1 . .
H H1A 0.7552 0.1964 0.2547 0.023 Uiso calc R 1 . .
C C2 0.9617(9) 0.2502(3) 0.16647(16) 0.0192(7) Uani d . 1 . .
H H2A 1.0368 0.1649 0.1541 0.023 Uiso calc R 1 . .
C C3 1.0178(9) 0.3604(3) 0.12314(16) 0.0174(7) Uani d . 1 . .
C C4 1.1815(8) 0.3487(3) 0.06064(16) 0.0201(7) Uani d . 1 . .
H H4A 1.2662 0.2658 0.0468 0.024 Uiso calc R 1 . .
C C5 1.2177(9) 0.4589(3) 0.01965(18) 0.0224(7) Uani d . 1 . .
H H5A 1.3204 0.4498 -0.0223 0.027 Uiso calc R 1 . .
C C6 1.0989(8) 0.5855(3) 0.04129(17) 0.0239(8) Uani d . 1 . .
H H6A 1.1257 0.6595 0.0133 0.029 Uiso calc R 1 . .
C C7 0.9466(9) 0.6018(3) 0.10188(17) 0.0213(7) Uani d . 1 . .
H H7A 0.8736 0.6866 0.1154 0.026 Uiso calc R 1 . .
C C8 0.8981(8) 0.4894(3) 0.14492(17) 0.0162(7) Uani d . 1 . .
C C9 0.6962(8) 0.4002(3) 0.24322(16) 0.0169(7) Uani d . 1 . .
C C10 0.5263(9) 0.4229(3) 0.30714(17) 0.0196(7) Uani d . 1 . .

loop_
_atom_site_aniso_label
_atom_site_aniso_U_11
_atom_site_aniso_U_22
_atom_site_aniso_U_33
_atom_site_aniso_U_12
_atom_site_aniso_U_13
_atom_site_aniso_U_23
N1 0.0149(13) 0.0120(10) 0.0284(15) -0.0014(10) -0.0013(13) -0.0012(10)
N2 0.0336(17) 0.0199(13) 0.0353(17) 0.0000(12) 0.0055(16) -0.0013(13)
C1 0.0146(16) 0.0128(12) 0.0306(18) 0.0016(12) -0.0030(15) 0.0009(12)
C2 0.0155(16) 0.0113(12) 0.0307(18) 0.0009(12) -0.0020(15) -0.0027(12)
C3 0.0130(15) 0.0150(13) 0.0243(17) 0.0006(11) -0.0063(14) -0.0028(12)
C4 0.0134(16) 0.0184(14) 0.0286(19) 0.0016(12) -0.0010(15) -0.0060(13)
C5 0.0164(16) 0.0251(15) 0.0256(17) -0.0004(14) -0.0003(15) -0.0006(13)
C6 0.0218(17) 0.0167(13) 0.0333(19) -0.0009(13) -0.0003(16) 0.0053(14)
C7 0.0202(17) 0.0128(13) 0.0311(19) -0.0003(13) -0.0039(16) 0.0021(12)
C8 0.0124(15) 0.0111(12) 0.0249(16) -0.0016(11) -0.0027(14) -0.0033(12)
C9 0.0130(14) 0.0130(12) 0.0247(17) -0.0019(12) -0.0035(14) -0.0018(11)
C10 0.0186(17) 0.0098(12) 0.0306(19) -0.0019(12) -0.0015(15) 0.0008(12)

loop_
_atom_type_symbol
_atom_type_description
_atom_type_scat_dispersion_real
_atom_type_scat_dispersion_imag
_atom_type_scat_source
C C 0.0033 0.0000 'International Tables Vol C Tables 4.2.6.8 and 6.1.1.4'
H H 0.0000 0.0000 'International Tables Vol C Tables 4.2.6.8 and 6.1.1.4'
N N 0.0061 0.0000 'International Tables Vol C Tables 4.2.6.8 and 6.1.1.4'

loop_
_geom_angle_atom_site_label_1
_geom_angle_atom_site_label_2
_geom_angle_atom_site_label_3
_geom_angle_site_symmetry_1
_geom_angle_site_symmetry_3
_geom_angle
_geom_angle_publ_flag
C9 N1 C8 . . 116.7(2) ?
C2 C1 C9 . . 117.6(3) ?
C2 C1 H1A . . 121.2 ?
C9 C1 H1A . . 121.2 ?
C1 C2 C3 . . 120.3(3) ?
C1 C2 H2A . . 119.9 ?
C3 C2 H2A . . 119.9 ?
C4 C3 C2 . . 123.3(2) ?
C4 C3 C8 . . 119.3(3) ?
C2 C3 C8 . . 117.4(3) ?
C5 C4 C3 . . 120.6(3) ?
C5 C4 H4A . . 119.7 ?
C3 C4 H4A . . 119.7 ?
C4 C5 C6 . . 119.9(3) ?
C4 C5 H5A . . 120.1 ?
C6 C5 H5A . . 120.1 ?
C7 C6 C5 . . 121.5(3) ?
C7 C6 H6A . . 119.3 ?
C5 C6 H6A . . 119.3 ?
C6 C7 C8 . . 120.1(3) ?
C6 C7 H7A . . 120.0 ?
C8 C7 H7A . . 120.0 ?
N1 C8 C7 . . 118.8(2) ?
N1 C8 C3 . . 122.5(3) ?
C7 C8 C3 . . 118.7(3) ?
N1 C9 C1 . . 125.4(3) ?
N1 C9 C10 . . 115.7(2) ?
C1 C9 C10 . . 118.8(3) ?
N2 C10 C9 . . 178.2(3) ?

loop_
_geom_bond_atom_site_label_1
_geom_bond_atom_site_label_2
_geom_bond_site_symmetry_2
_geom_bond_distance
_geom_bond_publ_flag
N1 C9 . 1.329(4) ?
N1 C8 . 1.360(4) ?
N2 C10 . 1.151(4) ?
C1 C2 . 1.359(4) ?
C1 C9 . 1.413(4) ?
C1 H1A . 0.9300 ?
C2 C3 . 1.414(4) ?
C2 H2A . 0.9300 ?
C3 C4 . 1.402(4) ?
C3 C8 . 1.432(4) ?
C4 C5 . 1.376(4) ?
C4 H4A . 0.9300 ?
C5 C6 . 1.409(4) ?
C5 H5A . 0.9300 ?
C6 C7 . 1.354(4) ?
C6 H6A . 0.9300 ?
C7 C8 . 1.424(4) ?
C7 H7A . 0.9300 ?
C9 C10 . 1.452(4) ?

loop_
_geom_torsion_atom_site_label_1
_geom_torsion_atom_site_label_2
_geom_torsion_atom_site_label_3
_geom_torsion_atom_site_label_4
_geom_torsion_site_symmetry_1
_geom_torsion_site_symmetry_2
_geom_torsion_site_symmetry_3
_geom_torsion_site_symmetry_4
_geom_torsion
_geom_torsion_publ_flag
C9 C1 C2 C3 . . . . -1.4(4) ?
C1 C2 C3 C4 . . . . -179.4(3) ?
C1 C2 C3 C8 . . . . 0.3(4) ?
C2 C3 C4 C5 . . . . 177.7(3) ?
C8 C3 C4 C5 . . . . -2.0(4) ?
C3 C4 C5 C6 . . . . 1.9(5) ?
C4 C5 C6 C7 . . . . -0.4(5) ?
C5 C6 C7 C8 . . . . -1.0(5) ?
C9 N1 C8 C7 . . . . 179.4(3) ?
C9 N1 C8 C3 . . . . -0.3(4) ?
C6 C7 C8 N1 . . . . -178.8(3) ?
C6 C7 C8 C3 . . . . 0.9(5) ?
C4 C3 C8 N1 . . . . -179.7(3) ?
C2 C3 C8 N1 . . . . 0.6(4) ?
C4 C3 C8 C7 . . . . 0.6(4) ?
C2 C3 C8 C7 . . . . -179.1(3) ?
C8 N1 C9 C1 . . . . -1.0(5) ?
C8 N1 C9 C10 . . . . 179.8(3) ?
C2 C1 C9 N1 . . . . 1.8(5) ?
C2 C1 C9 C10 . . . . -179.0(3) ?

loop_
_cod_related_entry_id
_cod_related_entry_database
_cod_related_entry_code
1 ChemSpider 66650
